data_7222738
loop_
_publ_author_name
'Emmerling, F.'
'Roehr, C.'

_publ_section_title
;
 Alkalimetall-Arsenide A3 As7 und A As (A = K, Rb, Cs). Synthesen,
 Kristallstrukturen, Schwingungsspektren
;
_journal_name_full
;
Zeitschrift fuer Naturforschung, Teil B. Anorganische Chemie, Organische 
Chemie (42,1987-)
;
_journal_page_first 963
_journal_page_last 975
_journal_volume 57
_journal_year 2002
_chemical_formula_sum 'As7 Rb3'
_chemical_name_systematic 'Rb3 As7'
_space_group_IT_number 14
_symmetry_space_group_name_Hall '-P 2ybc'
_symmetry_space_group_name_H-M 'P 1 21/c 1'
_cell_angle_alpha 90
_cell_angle_beta 91.972
_cell_angle_gamma 90
_cell_formula_units_Z 8
_cell_length_a 7.573
_cell_length_b 13.102
_cell_length_c 26.927
_cell_volume 2670.154
_citation_journal_id_ASTM ZNBSEN
_cod_data_source_file Emmerling_ZNBSEN_2002_714.cif
_cod_data_source_block As7Rb3
_cod_database_code 7222738

loop_
_symmetry_equiv_pos_as_xyz
x,y,z
-x,y+1/2,-z+1/2
-x,-y,-z
x,-y-1/2,z-1/2

loop_
_atom_site_label
_atom_site_type_symbol
_atom_site_fract_x
_atom_site_fract_y
_atom_site_fract_z
_atom_site_occupancy
_atom_site_U_iso_or_equiv
As7 As 0.4561 0.1575 0.0681 1 0.0
Rb1 Rb+1 0.61 0.3438 0.43435 1 0.0
Rb2 Rb+1 0.1925 0.3956 0.2346 1 0.0
As14 As 0.183 0.8922 0.18755 1 0.0
As4 As 0.2357 0.0813 0.01748 1 0.0
As9 As 0.0825 0.6689 0.27437 1 0.0
Rb3 Rb+1 0.1873 0.5552 0.04736 1 0.0
Rb4 Rb+1 0.7117 0.4782 0.1283 1 0.0
Rb5 Rb+1 0.1118 0.547 0.40008 1 0.0
As5 As 0.4869 0.3354 0.03265 1 0.0
As10 As 0.6313 0.127 0.33195 1 0.0
As12 As 0.7375 0.313 0.2303 1 0.0
As3 As 0.0156 0.3023 0.07903 1 0.0
Rb6 Rb+1 0.4098 0.1166 0.20359 1 0.0
As2 As 0.279 0.16 0.46679 1 0.0
As1 As 0.0553 0.272 0.49869 1 0.0
As11 As 0.0297 0.2883 0.35078 1 0.0
As6 As 0.3078 0.304 0.10916 1 0.0
As13 As 0.5448 0.2842 0.30181 1 0.0
As8 As 0.0598 0.6321 0.18593 1 0.0
